data_4135477
loop_
_publ_author_name
'Ma, Senjie'
'Hill, Christopher K.'
'Olen, Casey L.'
'Hartwig, John F.'

_publ_section_title
;
 Ruthenium-Catalyzed Hydroamination of Unactivated Terminal Alkenes with
 Stoichiometric Amounts of Alkene and an Ammonia Surrogate by Sequential
 Oxidation and Reduction.
;
_journal_name_full 'Journal of the American Chemical Society'
_journal_paper_doi 10.1021/jacs.0c11043
_journal_year 2020
_chemical_formula_sum 'C26 H54 F6 N3.8 O4 P3 Ru S2'
_chemical_formula_weight 856.03
_space_group_crystal_system triclinic
_space_group_IT_number 2
_space_group_name_Hall '-P 1'
_space_group_name_H-M_alt 'P -1'
_atom_sites_solution_hydrogens mixed
_atom_sites_solution_primary dual
_audit_creation_method SHELXL-2014/7
_cell_angle_alpha 79.6870(10)
_cell_angle_beta 82.7900(10)
_cell_angle_gamma 78.3830(10)
_cell_formula_units_Z 2
_cell_length_a 10.2586(2)
_cell_length_b 11.4779(2)
_cell_length_c 16.7535(2)
_cell_measurement_reflns_used 36515
_cell_measurement_temperature 100(2)
_cell_measurement_theta_max 35.1050
_cell_measurement_theta_min 2.9350
_cell_volume 1892.84(6)
_computing_cell_refinement 'CrysAlisPro 1.171.40.54a (Rigaku OD, 2019)'
_computing_data_collection 'CrysAlisPro 1.171.40.54a (Rigaku OD, 2019)'
_computing_data_reduction 'CrysAlisPro 1.171.40.54a (Rigaku OD, 2019)'
_computing_structure_refinement 'SHELXL-2014/7 (Sheldrick, 2014)'
_diffrn_ambient_temperature 100(2)
_diffrn_detector_area_resol_mean 5.8140
_diffrn_measured_fraction_theta_full 0.999
_diffrn_measured_fraction_theta_max 0.999
_diffrn_measurement_device_type 'ROD, Synergy Custom DW system, Pilatus 200K'
_diffrn_measurement_method '\w scans'
_diffrn_radiation_type MoK\a
_diffrn_radiation_wavelength 0.71073
_diffrn_reflns_av_R_equivalents 0.0955
_diffrn_reflns_av_unetI/netI 0.0491
_diffrn_reflns_Laue_measured_fraction_full 0.999
_diffrn_reflns_Laue_measured_fraction_max 0.999
_diffrn_reflns_limit_h_max 14
_diffrn_reflns_limit_h_min -14
_diffrn_reflns_limit_k_max 16
_diffrn_reflns_limit_k_min -16
_diffrn_reflns_limit_l_max 23
_diffrn_reflns_limit_l_min -23
_diffrn_reflns_number 60357
_diffrn_reflns_point_group_measured_fraction_full 0.999
_diffrn_reflns_point_group_measured_fraction_max 0.999
_diffrn_reflns_theta_full 30.500
_diffrn_reflns_theta_max 30.508
_diffrn_reflns_theta_min 2.979
_diffrn_source 'Rotating-anode X-ray tube'
_exptl_absorpt_coefficient_mu 0.716
_exptl_absorpt_correction_T_max 1.00000
_exptl_absorpt_correction_T_min 0.78072
_exptl_absorpt_correction_type multi-scan
_exptl_absorpt_process_details
;
CrysAlisPro 1.171.40.54a (Rigaku Oxford Diffraction, 2019)
Empirical absorption correction using spherical harmonics,
 implemented in SCALE3 ABSPACK scaling algorithm.
;
_exptl_crystal_colour colorless
_exptl_crystal_density_diffrn 1.502
_exptl_crystal_description block
_exptl_crystal_F_000 887
_exptl_crystal_size_max 0.310
_exptl_crystal_size_mid 0.170
_exptl_crystal_size_min 0.100
_refine_diff_density_max 0.684
_refine_diff_density_min -0.750
_refine_diff_density_rms 0.091
_refine_ls_extinction_method none
_refine_ls_goodness_of_fit_ref 1.055
_refine_ls_hydrogen_treatment mixed
_refine_ls_matrix_type full
_refine_ls_number_parameters 555
_refine_ls_number_reflns 11552
_refine_ls_number_restraints 1
_refine_ls_restrained_S_all 1.055
_refine_ls_R_factor_all 0.0392
_refine_ls_R_factor_gt 0.0310
_refine_ls_shift/su_max 0.003
_refine_ls_shift/su_mean 0.000
_refine_ls_structure_factor_coef Fsqd
_refine_ls_weighting_details 'w=1/[\s^2^(Fo^2^)+(0.0401P)^2^] where P=(Fo^2^+2Fc^2^)/3'
_refine_ls_weighting_scheme calc
_refine_ls_wR_factor_gt 0.0736
_refine_ls_wR_factor_ref 0.0765
_reflns_Friedel_coverage 0.000
_reflns_number_gt 9849
_reflns_number_total 11552
_reflns_threshold_expression 'I > 2\s(I)'
_cod_data_source_file ja0c11043_si_005.cif
_cod_data_source_block Ma006_Hartwig
_cod_original_formula_sum 'C26 H54 F6 N3.80 O4 P3 Ru S2'
_cod_database_code 4135477
_shelx_shelxl_version_number 2014/7
_shelx_space_group_comment
;
The symmetry employed for this shelxl refinement is uniquely defined
by the following loop, which should always be used as a source of
symmetry information in preference to the above space-group names.
They are only intended as comments.
;
_shelx_estimated_absorpt_t_min 0.808
_shelx_estimated_absorpt_t_max 0.932

loop_
_space_group_symop_operation_xyz
'x, y, z'
'-x, -y, -z'

loop_
_atom_site_label
_atom_site_type_symbol
_atom_site_fract_x
_atom_site_fract_y
_atom_site_fract_z
_atom_site_U_iso_or_equiv
_atom_site_adp_type
_atom_site_occupancy
_atom_site_site_symmetry_order
_atom_site_calc_flag
_atom_site_refinement_flags_posn
_atom_site_refinement_flags_adp
_atom_site_refinement_flags_occupancy
_atom_site_disorder_assembly
_atom_site_disorder_group
Ru1 Ru 0.53400(2) 0.33505(2) 0.74399(2) 0.01120(4) Uani 1 1 d . . . . .
P1 P 0.60651(4) 0.47391(3) 0.81057(2) 0.01365(8) Uani 1 1 d . . . . .
P2 P 0.33272(4) 0.33307(3) 0.82313(2) 0.01479(8) Uani 1 1 d . . . . .
P3 P 0.50916(4) 0.17130(3) 0.68148(2) 0.01475(8) Uani 1 1 d . . . . .
N1 N 0.4469(3) 0.4680(3) 0.6626(2) 0.0213(7) Uani 0.4 1 d . . P . .
N2 N 0.3921(4) 0.5470(4) 0.6200(3) 0.0375(10) Uani 0.4 1 d . . P . .
N3 N 0.72563(12) 0.32980(11) 0.66715(8) 0.0148(2) Uani 1 1 d . . . . .
N4 N 0.84816(16) 0.19533(14) 0.76338(10) 0.0254(3) Uani 1 1 d . . . . .
C1 C 0.72748(16) 0.39456(14) 0.59076(9) 0.0183(3) Uani 1 1 d . . . . .
H1A H 0.6476 0.4480 0.5759 0.022 Uiso 1 1 calc R U . . .
C2 C 0.83495(17) 0.38885(15) 0.53378(10) 0.0231(3) Uani 1 1 d . . . . .
H2 H 0.8290 0.4366 0.4814 0.028 Uiso 1 1 calc R U . . .
C3 C 0.95449(16) 0.31113(16) 0.55393(11) 0.0238(3) Uani 1 1 d . . . . .
C4 C 1.07423(18) 0.3004(2) 0.49221(12) 0.0337(4) Uani 1 1 d . . . . .
H4C H 1.0507 0.2756 0.4437 0.051 Uiso 1 1 calc R U . . .
H4D H 1.1471 0.2401 0.5157 0.051 Uiso 1 1 calc R U . . .
H4E H 1.1030 0.3785 0.4771 0.051 Uiso 1 1 calc R U . . .
C5 C 0.95712(15) 0.24720(15) 0.63065(11) 0.0225(3) Uani 1 1 d . . . . .
H5 H 1.0372 0.1951 0.6464 0.027 Uiso 1 1 calc R U . . .
C6 C 0.84239(15) 0.25714(14) 0.68727(10) 0.0180(3) Uani 1 1 d . . . . .
C7 C 0.77600(16) 0.50213(15) 0.77383(11) 0.0219(3) Uani 1 1 d . . . . .
H7A H 0.8394 0.4246 0.7824 0.026 Uiso 1 1 calc R U . . .
H7B H 0.7788 0.5309 0.7144 0.026 Uiso 1 1 calc R U . . .
C8 C 0.82497(19) 0.59289(19) 0.81367(14) 0.0353(5) Uani 1 1 d . . . . .
H8A H 0.9169 0.5989 0.7916 0.053 Uiso 1 1 calc R U . . .
H8B H 0.8223 0.5662 0.8727 0.053 Uiso 1 1 calc R U . . .
H8C H 0.7672 0.6719 0.8023 0.053 Uiso 1 1 calc R U . . .
C9 C 0.51245(17) 0.62959(14) 0.80208(11) 0.0222(3) Uani 1 1 d . . . . .
H9A H 0.4185 0.6273 0.8236 0.027 Uiso 1 1 calc R U . . .
H9B H 0.5499 0.6733 0.8370 0.027 Uiso 1 1 calc R U . . .
C10 C 0.5140(3) 0.69959(18) 0.71680(14) 0.0616(8) Uani 1 1 d . . . . .
H10A H 0.4749 0.6585 0.6818 0.092 Uiso 1 1 calc R U . . .
H10B H 0.6063 0.7048 0.6953 0.092 Uiso 1 1 calc R U . . .
H10C H 0.4617 0.7809 0.7178 0.092 Uiso 1 1 calc R U . . .
C11 C 0.61882(16) 0.43560(15) 0.92122(9) 0.0201(3) Uani 1 1 d . . . . .
H11A H 0.6352 0.5070 0.9412 0.024 Uiso 1 1 calc R U . . .
H11B H 0.5317 0.4180 0.9480 0.024 Uiso 1 1 calc R U . . .
C12 C 0.72820(18) 0.32833(17) 0.94769(11) 0.0277(4) Uani 1 1 d . . . . .
H12A H 0.8160 0.3479 0.9265 0.042 Uiso 1 1 calc R U . . .
H12B H 0.7157 0.2577 0.9262 0.042 Uiso 1 1 calc R U . . .
H12C H 0.7229 0.3107 1.0073 0.042 Uiso 1 1 calc R U . . .
C13 C 0.26327(15) 0.46557(15) 0.87293(10) 0.0201(3) Uani 1 1 d . . . . .
H13A H 0.3328 0.4793 0.9044 0.024 Uiso 1 1 calc R U . . .
H13B H 0.2458 0.5365 0.8298 0.024 Uiso 1 1 calc R U . . .
C14 C 0.13565(17) 0.46125(19) 0.92993(12) 0.0327(4) Uani 1 1 d . . . . .
H14A H 0.0658 0.4459 0.9004 0.049 Uiso 1 1 calc R U . . .
H14B H 0.1060 0.5385 0.9498 0.049 Uiso 1 1 calc R U . . .
H14C H 0.1531 0.3966 0.9763 0.049 Uiso 1 1 calc R U . . .
C15 C 0.32060(17) 0.20833(15) 0.90788(10) 0.0229(3) Uani 1 1 d . . . . .
H15A H 0.2258 0.2141 0.9300 0.027 Uiso 1 1 calc R U . . .
H15B H 0.3477 0.1315 0.8860 0.027 Uiso 1 1 calc R U . . .
C16 C 0.4045(2) 0.20322(18) 0.97796(11) 0.0320(4) Uani 1 1 d . . . . .
H16A H 0.4986 0.1990 0.9570 0.048 Uiso 1 1 calc R U . . .
H16B H 0.3950 0.1317 1.0185 0.048 Uiso 1 1 calc R U . . .
H16C H 0.3738 0.2756 1.0034 0.048 Uiso 1 1 calc R U . . .
C17 C 0.18747(15) 0.32473(15) 0.77075(10) 0.0203(3) Uani 1 1 d . . . . .
H17A H 0.2064 0.2486 0.7480 0.024 Uiso 1 1 calc R U . . .
H17B H 0.1091 0.3216 0.8116 0.024 Uiso 1 1 calc R U . . .
C18 C 0.15100(18) 0.42886(16) 0.70235(11) 0.0273(4) Uani 1 1 d . . . . .
H18A H 0.2230 0.4264 0.6579 0.041 Uiso 1 1 calc R U . . .
H18B H 0.1387 0.5053 0.7231 0.041 Uiso 1 1 calc R U . . .
H18C H 0.0679 0.4219 0.6820 0.041 Uiso 1 1 calc R U . . .
C19 C 0.44774(17) 0.04199(14) 0.74495(10) 0.0202(3) Uani 1 1 d . . . . .
H19A H 0.3598 0.0712 0.7733 0.024 Uiso 1 1 calc R U . . .
H19B H 0.4341 -0.0135 0.7091 0.024 Uiso 1 1 calc R U . . .
C20 C 0.54137(19) -0.02845(15) 0.80858(11) 0.0272(4) Uani 1 1 d . . . . .
H20A H 0.6256 -0.0651 0.7809 0.041 Uiso 1 1 calc R U . . .
H20B H 0.4990 -0.0917 0.8428 0.041 Uiso 1 1 calc R U . . .
H20C H 0.5594 0.0264 0.8427 0.041 Uiso 1 1 calc R U . . .
C21 C 0.66545(16) 0.09610(14) 0.63077(10) 0.0204(3) Uani 1 1 d . . . . .
H21A H 0.7029 0.1574 0.5900 0.024 Uiso 1 1 calc R U . . .
H21B H 0.7303 0.0654 0.6721 0.024 Uiso 1 1 calc R U . . .
C22 C 0.65492(19) -0.00796(15) 0.58804(11) 0.0275(4) Uani 1 1 d . . . . .
H22A H 0.5959 0.0218 0.5442 0.041 Uiso 1 1 calc R U . . .
H22B H 0.6182 -0.0699 0.6274 0.041 Uiso 1 1 calc R U . . .
H22C H 0.7439 -0.0426 0.5650 0.041 Uiso 1 1 calc R U . . .
C23 C 0.39709(16) 0.20271(14) 0.59962(9) 0.0202(3) Uani 1 1 d . . . . .
H23A H 0.3895 0.1253 0.5839 0.024 Uiso 1 1 calc R U . . .
H23B H 0.3070 0.2401 0.6211 0.024 Uiso 1 1 calc R U . . .
C24 C 0.44213(19) 0.28557(17) 0.52317(10) 0.0272(4) Uani 1 1 d . . . . .
H24A H 0.3767 0.2989 0.4831 0.041 Uiso 1 1 calc R U . . .
H24B H 0.5295 0.2479 0.4998 0.041 Uiso 1 1 calc R U . . .
H24C H 0.4490 0.3629 0.5378 0.041 Uiso 1 1 calc R U . . .
S2A S 0.88618(8) 0.07363(10) 0.16331(4) 0.01981(16) Uani 0.855(3) 1 d . . P A 1
S2B S 0.8561(5) 0.1121(5) 0.1714(2) 0.01981(16) Uani 0.145(3) 1 d D . P A 2
S23 S 0.94756(5) 0.16379(4) 0.29735(3) 0.02760(10) Uani 1 1 d . . . . .
F1A F 0.7351(2) 0.0830(2) 0.37102(11) 0.0480(6) Uani 0.838(4) 1 d . . P B 1
F1B F 0.7967(13) 0.0167(13) 0.3814(8) 0.066(5) Uani 0.162(4) 1 d . . P B 2
F2A F 0.9169(2) 0.00403(17) 0.42536(10) 0.0534(6) Uani 0.838(4) 1 d . . P B 1
F2B F 0.9064(8) 0.0791(10) 0.4573(5) 0.050(3) Uani 0.162(4) 1 d . . P B 2
F3A F 0.82115(19) 0.18276(15) 0.43929(10) 0.0377(5) Uani 0.838(4) 1 d . . P B 1
F3B F 0.7413(12) 0.2001(8) 0.4083(6) 0.056(3) Uani 0.162(4) 1 d . . P B 2
F4A F 1.0410(6) 0.2263(3) 0.0953(3) 0.0498(11) Uani 0.829(15) 1 d . . P A 1
F4B F 0.9925(16) 0.2498(13) 0.0686(11) 0.041(3) Uani 0.171(15) 1 d . . P A 2
F5A F 0.9737(4) 0.1358(4) 0.01156(19) 0.0400(8) Uani 0.829(15) 1 d . . P A 1
F5B F 0.975(2) 0.094(2) 0.0261(14) 0.062(5) Uani 0.171(15) 1 d . . P A 2
F6A F 1.1265(3) 0.0405(3) 0.0865(2) 0.0372(6) Uani 0.829(15) 1 d . . P A 1
F6B F 1.1129(9) 0.082(2) 0.1149(16) 0.056(7) Uani 0.171(15) 1 d . . P A 2
O1A O 0.86877(19) 0.27740(14) 0.26741(10) 0.0388(5) Uani 0.858(3) 1 d . . P C 1
O1B O 0.9826(13) 0.2741(9) 0.3259(6) 0.044(3) Uani 0.142(3) 1 d . . P C 2
O2A O 1.07358(18) 0.1612(2) 0.32310(12) 0.0570(7) Uani 0.858(3) 1 d . . P C 1
O2B O 1.0613(8) 0.0650(9) 0.3045(7) 0.034(3) Uani 0.142(3) 1 d . . P C 2
O3A O 0.88340(19) -0.04632(15) 0.15109(15) 0.0350(6) Uani 0.826(7) 1 d . . P A 1
O3B O 0.8896(7) -0.0195(8) 0.2007(8) 0.034(4) Uani 0.174(7) 1 d . . P A 2
O4A O 0.7708(5) 0.1643(3) 0.1528(2) 0.0312(7) Uani 0.828(17) 1 d . . P A 1
O4B O 0.7398(17) 0.1570(16) 0.1323(15) 0.032(4) Uani 0.172(17) 1 d D . P A 2
N5A N 0.95687(19) 0.06162(16) 0.24293(10) 0.0297(5) Uani 0.859(4) 1 d . . P A 1
N5B N 0.8627(12) 0.2016(9) 0.2335(6) 0.030(3) Uani 0.141(4) 1 d . . P A 2
C25 C 0.8468(2) 0.10642(17) 0.38821(11) 0.0284(4) Uani 1 1 d . . . . .
C26 C 1.01120(19) 0.12336(17) 0.08548(11) 0.0298(4) Uani 1 1 d . . . . .
H1 H 0.595(2) 0.235(2) 0.8139(13) 0.042(6) Uiso 1 1 d . . . . .
H4A H 0.781(2) 0.192(2) 0.7900(13) 0.032(6) Uiso 1 1 d . . . . .
H4B H 0.908(2) 0.147(2) 0.7730(13) 0.034(6) Uiso 1 1 d . . . . .

loop_
_atom_site_aniso_label
_atom_site_aniso_U_11
_atom_site_aniso_U_22
_atom_site_aniso_U_33
_atom_site_aniso_U_23
_atom_site_aniso_U_13
_atom_site_aniso_U_12
Ru1 0.01237(6) 0.00824(5) 0.01222(6) -0.00127(4) 0.00008(4) -0.00111(4)
P1 0.01451(16) 0.01121(16) 0.01531(18) -0.00333(13) 0.00019(14) -0.00237(13)
P2 0.01437(17) 0.01602(17) 0.01399(19) -0.00221(14) 0.00097(14) -0.00434(14)
P3 0.01933(18) 0.00999(16) 0.01500(19) -0.00227(13) -0.00063(14) -0.00316(13)
N1 0.0170(15) 0.0243(17) 0.0205(17) -0.0001(13) 0.0031(13) -0.0048(13)
N2 0.0266(19) 0.040(2) 0.040(2) 0.0138(19) -0.0064(17) -0.0071(17)
N3 0.0158(6) 0.0117(5) 0.0167(6) -0.0032(5) 0.0004(5) -0.0024(4)
N4 0.0170(7) 0.0243(7) 0.0280(8) 0.0005(6) -0.0007(6) 0.0076(6)
C1 0.0200(7) 0.0172(7) 0.0183(8) -0.0025(6) 0.0000(6) -0.0061(6)
C2 0.0283(8) 0.0249(8) 0.0183(8) -0.0046(6) 0.0041(7) -0.0130(7)
C3 0.0206(7) 0.0286(9) 0.0277(9) -0.0162(7) 0.0069(7) -0.0127(6)
C4 0.0250(8) 0.0461(12) 0.0348(11) -0.0176(9) 0.0095(8) -0.0154(8)
C5 0.0147(7) 0.0235(8) 0.0321(9) -0.0148(7) 0.0021(6) -0.0034(6)
C6 0.0163(7) 0.0157(7) 0.0222(8) -0.0072(6) 0.0003(6) -0.0007(5)
C7 0.0198(7) 0.0227(8) 0.0260(9) -0.0098(6) 0.0037(6) -0.0088(6)
C8 0.0243(8) 0.0385(11) 0.0513(13) -0.0236(9) 0.0069(8) -0.0165(8)
C9 0.0242(8) 0.0124(7) 0.0300(9) -0.0057(6) -0.0015(7) -0.0018(6)
C10 0.123(2) 0.0142(9) 0.0392(13) 0.0003(8) -0.0165(14) 0.0101(12)
C11 0.0215(7) 0.0229(8) 0.0165(8) -0.0048(6) -0.0020(6) -0.0039(6)
C12 0.0289(9) 0.0323(9) 0.0211(9) -0.0011(7) -0.0088(7) -0.0024(7)
C13 0.0142(6) 0.0243(8) 0.0226(8) -0.0099(6) 0.0011(6) -0.0015(6)
C14 0.0200(8) 0.0465(11) 0.0355(11) -0.0220(9) 0.0081(7) -0.0080(8)
C15 0.0263(8) 0.0245(8) 0.0181(8) 0.0009(6) 0.0013(6) -0.0110(6)
C16 0.0395(10) 0.0374(10) 0.0190(9) 0.0075(7) -0.0049(8) -0.0157(8)
C17 0.0161(7) 0.0251(8) 0.0221(8) -0.0076(6) -0.0006(6) -0.0070(6)
C18 0.0262(8) 0.0251(8) 0.0312(10) -0.0074(7) -0.0110(7) 0.0018(7)
C19 0.0297(8) 0.0134(7) 0.0188(8) -0.0017(6) -0.0013(6) -0.0083(6)
C20 0.0403(10) 0.0149(7) 0.0262(9) 0.0023(6) -0.0073(8) -0.0068(7)
C21 0.0244(8) 0.0149(7) 0.0218(8) -0.0074(6) 0.0024(6) -0.0021(6)
C22 0.0341(9) 0.0207(8) 0.0292(9) -0.0123(7) 0.0016(7) -0.0042(7)
C23 0.0260(8) 0.0183(7) 0.0173(8) -0.0038(6) -0.0026(6) -0.0057(6)
C24 0.0318(9) 0.0298(9) 0.0192(8) 0.0026(7) -0.0052(7) -0.0072(7)
S2A 0.0217(3) 0.0183(4) 0.0186(2) -0.0029(2) 0.0020(2) -0.0041(3)
S2B 0.0217(3) 0.0183(4) 0.0186(2) -0.0029(2) 0.0020(2) -0.0041(3)
S23 0.0285(2) 0.0287(2) 0.0260(2) -0.00600(17) 0.00005(18) -0.00617(18)
F1A 0.0517(12) 0.0719(15) 0.0343(9) -0.0183(9) 0.0062(8) -0.0416(11)
F1B 0.062(8) 0.071(8) 0.082(8) -0.054(7) 0.054(7) -0.050(7)
F2A 0.0845(13) 0.0383(10) 0.0244(8) 0.0011(7) -0.0014(8) 0.0116(9)
F2B 0.044(5) 0.072(8) 0.033(5) 0.014(5) -0.010(4) -0.020(5)
F3A 0.0469(11) 0.0389(9) 0.0331(9) -0.0222(7) 0.0079(8) -0.0140(8)
F3B 0.061(7) 0.053(5) 0.037(5) -0.015(4) 0.014(5) 0.021(5)
F4A 0.065(2) 0.0355(13) 0.0533(18) -0.0127(12) 0.0234(16) -0.0329(14)
F4B 0.038(6) 0.042(5) 0.046(7) 0.000(5) -0.002(5) -0.018(4)
F5A 0.0490(13) 0.0424(16) 0.0180(9) 0.0025(10) 0.0052(8) 0.0052(11)
F5B 0.105(10) 0.060(11) 0.031(9) -0.030(8) 0.022(7) -0.039(9)
F6A 0.0253(8) 0.0434(12) 0.0373(12) -0.0079(9) 0.0077(7) 0.0015(8)
F6B 0.019(4) 0.068(11) 0.060(10) 0.020(8) 0.013(4) 0.006(4)
O1A 0.0659(12) 0.0172(7) 0.0339(9) -0.0052(6) -0.0010(8) -0.0097(7)
O1B 0.081(9) 0.026(5) 0.030(6) -0.002(4) -0.007(5) -0.022(5)
O2A 0.0342(10) 0.106(2) 0.0385(11) -0.0223(11) -0.0038(8) -0.0209(11)
O2B 0.013(4) 0.029(5) 0.057(7) -0.004(4) -0.008(4) 0.001(3)
O3A 0.0477(10) 0.0284(9) 0.0337(13) -0.0157(8) 0.0140(8) -0.0195(8)
O3B 0.021(4) 0.020(4) 0.052(8) 0.012(4) -0.009(4) 0.004(3)
O4A 0.0208(15) 0.0406(12) 0.0275(15) -0.0063(10) -0.0063(9) 0.0089(11)
O4B 0.025(7) 0.029(5) 0.037(9) 0.007(5) -0.005(5) -0.002(5)
N5A 0.0389(10) 0.0240(9) 0.0204(9) -0.0044(7) -0.0067(7) 0.0110(7)
N5B 0.046(7) 0.017(5) 0.014(5) 0.002(4) 0.008(4) 0.012(4)
C25 0.0388(10) 0.0250(9) 0.0222(9) -0.0069(7) -0.0026(8) -0.0052(7)
C26 0.0338(10) 0.0261(9) 0.0272(10) 0.0013(7) 0.0024(8) -0.0082(7)

loop_
_atom_type_symbol
_atom_type_description
_atom_type_scat_dispersion_real
_atom_type_scat_dispersion_imag
_atom_type_scat_source
C C 0.0033 0.0016 'International Tables Vol C Tables 4.2.6.8 and 6.1.1.4'
H H 0.0000 0.0000 'International Tables Vol C Tables 4.2.6.8 and 6.1.1.4'
F F 0.0171 0.0103 'International Tables Vol C Tables 4.2.6.8 and 6.1.1.4'
N N 0.0061 0.0033 'International Tables Vol C Tables 4.2.6.8 and 6.1.1.4'
O O 0.0106 0.0060 'International Tables Vol C Tables 4.2.6.8 and 6.1.1.4'
P P 0.1023 0.0942 'International Tables Vol C Tables 4.2.6.8 and 6.1.1.4'
Ru Ru -1.2594 0.8363 'International Tables Vol C Tables 4.2.6.8 and 6.1.1.4'
S S 0.1246 0.1234 'International Tables Vol C Tables 4.2.6.8 and 6.1.1.4'

loop_
_geom_angle_atom_site_label_1
_geom_angle_atom_site_label_2
_geom_angle_atom_site_label_3
_geom_angle
_geom_angle_site_symmetry_1
_geom_angle_site_symmetry_3
_geom_angle_publ_flag
N1 Ru1 N3 90.09(10) . . ?
N1 Ru1 P2 90.70(9) . . ?
N3 Ru1 P2 177.67(3) . . ?
N1 Ru1 P3 97.49(11) . . ?
N3 Ru1 P3 85.12(3) . . ?
P2 Ru1 P3 92.605(14) . . ?
N1 Ru1 P1 91.77(11) . . ?
N3 Ru1 P1 86.42(3) . . ?
P2 Ru1 P1 95.746(14) . . ?
P3 Ru1 P1 167.450(14) . . ?
N1 Ru1 H1 175.2(8) . . ?
N3 Ru1 H1 93.9(8) . . ?
P2 Ru1 H1 85.4(8) . . ?
P3 Ru1 H1 85.4(8) . . ?
P1 Ru1 H1 86.0(8) . . ?
C11 P1 C9 101.27(8) . . ?
C11 P1 C7 101.20(8) . . ?
C9 P1 C7 100.36(8) . . ?
C11 P1 Ru1 118.16(6) . . ?
C9 P1 Ru1 118.59(6) . . ?
C7 P1 Ru1 114.31(5) . . ?
C15 P2 C13 102.01(8) . . ?
C15 P2 C17 99.19(8) . . ?
C13 P2 C17 99.99(7) . . ?
C15 P2 Ru1 118.58(6) . . ?
C13 P2 Ru1 117.09(5) . . ?
C17 P2 Ru1 116.74(5) . . ?
C19 P3 C23 99.94(7) . . ?
C19 P3 C21 101.23(7) . . ?
C23 P3 C21 101.38(7) . . ?
C19 P3 Ru1 119.03(5) . . ?
C23 P3 Ru1 118.04(5) . . ?
C21 P3 Ru1 114.29(5) . . ?
N2 N1 Ru1 175.7(4) . . ?
C6 N3 C1 115.96(13) . . ?
C6 N3 Ru1 124.69(10) . . ?
C1 N3 Ru1 119.05(10) . . ?
C6 N4 H4A 117.7(16) . . ?
C6 N4 H4B 119.0(17) . . ?
H4A N4 H4B 119(2) . . ?
N3 C1 C2 125.13(15) . . ?
N3 C1 H1A 117.4 . . ?
C2 C1 H1A 117.4 . . ?
C1 C2 C3 118.80(16) . . ?
C1 C2 H2 120.6 . . ?
C3 C2 H2 120.6 . . ?
C5 C3 C2 117.59(15) . . ?
C5 C3 C4 122.03(16) . . ?
C2 C3 C4 120.38(17) . . ?
C3 C4 H4C 109.5 . . ?
C3 C4 H4D 109.5 . . ?
H4C C4 H4D 109.5 . . ?
C3 C4 H4E 109.5 . . ?
H4C C4 H4E 109.5 . . ?
H4D C4 H4E 109.5 . . ?
C3 C5 C6 121.03(15) . . ?
C3 C5 H5 119.5 . . ?
C6 C5 H5 119.5 . . ?
N4 C6 N3 118.53(14) . . ?
N4 C6 C5 120.02(14) . . ?
N3 C6 C5 121.45(15) . . ?
C8 C7 P1 115.92(12) . . ?
C8 C7 H7A 108.3 . . ?
P1 C7 H7A 108.3 . . ?
C8 C7 H7B 108.3 . . ?
P1 C7 H7B 108.3 . . ?
H7A C7 H7B 107.4 . . ?
C7 C8 H8A 109.5 . . ?
C7 C8 H8B 109.5 . . ?
H8A C8 H8B 109.5 . . ?
C7 C8 H8C 109.5 . . ?
H8A C8 H8C 109.5 . . ?
H8B C8 H8C 109.5 . . ?
C10 C9 P1 114.87(13) . . ?
C10 C9 H9A 108.6 . . ?
P1 C9 H9A 108.6 . . ?
C10 C9 H9B 108.6 . . ?
P1 C9 H9B 108.6 . . ?
H9A C9 H9B 107.5 . . ?
C9 C10 H10A 109.5 . . ?
C9 C10 H10B 109.5 . . ?
H10A C10 H10B 109.5 . . ?
C9 C10 H10C 109.5 . . ?
H10A C10 H10C 109.5 . . ?
H10B C10 H10C 109.5 . . ?
C12 C11 P1 115.17(12) . . ?
C12 C11 H11A 108.5 . . ?
P1 C11 H11A 108.5 . . ?
C12 C11 H11B 108.5 . . ?
P1 C11 H11B 108.5 . . ?
H11A C11 H11B 107.5 . . ?
C11 C12 H12A 109.5 . . ?
C11 C12 H12B 109.5 . . ?
H12A C12 H12B 109.5 . . ?
C11 C12 H12C 109.5 . . ?
H12A C12 H12C 109.5 . . ?
H12B C12 H12C 109.5 . . ?
C14 C13 P2 117.39(13) . . ?
C14 C13 H13A 108.0 . . ?
P2 C13 H13A 108.0 . . ?
C14 C13 H13B 108.0 . . ?
P2 C13 H13B 108.0 . . ?
H13A C13 H13B 107.2 . . ?
C13 C14 H14A 109.5 . . ?
C13 C14 H14B 109.5 . . ?
H14A C14 H14B 109.5 . . ?
C13 C14 H14C 109.5 . . ?
H14A C14 H14C 109.5 . . ?
H14B C14 H14C 109.5 . . ?
C16 C15 P2 115.68(12) . . ?
C16 C15 H15A 108.4 . . ?
P2 C15 H15A 108.4 . . ?
C16 C15 H15B 108.4 . . ?
P2 C15 H15B 108.4 . . ?
H15A C15 H15B 107.4 . . ?
C15 C16 H16A 109.5 . . ?
C15 C16 H16B 109.5 . . ?
H16A C16 H16B 109.5 . . ?
C15 C16 H16C 109.5 . . ?
H16A C16 H16C 109.5 . . ?
H16B C16 H16C 109.5 . . ?
C18 C17 P2 114.89(12) . . ?
C18 C17 H17A 108.5 . . ?
P2 C17 H17A 108.5 . . ?
C18 C17 H17B 108.5 . . ?
P2 C17 H17B 108.5 . . ?
H17A C17 H17B 107.5 . . ?
C17 C18 H18A 109.5 . . ?
C17 C18 H18B 109.5 . . ?
H18A C18 H18B 109.5 . . ?
C17 C18 H18C 109.5 . . ?
H18A C18 H18C 109.5 . . ?
H18B C18 H18C 109.5 . . ?
C20 C19 P3 114.13(12) . . ?
C20 C19 H19A 108.7 . . ?
P3 C19 H19A 108.7 . . ?
C20 C19 H19B 108.7 . . ?
P3 C19 H19B 108.7 . . ?
H19A C19 H19B 107.6 . . ?
C19 C20 H20A 109.5 . . ?
C19 C20 H20B 109.5 . . ?
H20A C20 H20B 109.5 . . ?
C19 C20 H20C 109.5 . . ?
H20A C20 H20C 109.5 . . ?
H20B C20 H20C 109.5 . . ?
C22 C21 P3 116.57(12) . . ?
C22 C21 H21A 108.1 . . ?
P3 C21 H21A 108.1 . . ?
C22 C21 H21B 108.1 . . ?
P3 C21 H21B 108.1 . . ?
H21A C21 H21B 107.3 . . ?
C21 C22 H22A 109.5 . . ?
C21 C22 H22B 109.5 . . ?
H22A C22 H22B 109.5 . . ?
C21 C22 H22C 109.5 . . ?
H22A C22 H22C 109.5 . . ?
H22B C22 H22C 109.5 . . ?
C24 C23 P3 114.52(12) . . ?
C24 C23 H23A 108.6 . . ?
P3 C23 H23A 108.6 . . ?
C24 C23 H23B 108.6 . . ?
P3 C23 H23B 108.6 . . ?
H23A C23 H23B 107.6 . . ?
C23 C24 H24A 109.5 . . ?
C23 C24 H24B 109.5 . . ?
H24A C24 H24B 109.5 . . ?
C23 C24 H24C 109.5 . . ?
H24A C24 H24C 109.5 . . ?
H24B C24 H24C 109.5 . . ?
O4A S2A O3A 119.6(2) . . ?
O4A S2A N5A 117.1(2) . . ?
O3A S2A N5A 106.83(13) . . ?
O4A S2A C26 104.88(17) . . ?
O3A S2A C26 104.32(11) . . ?
N5A S2A C26 101.69(10) . . ?
O4B S2B O3B 118.5(10) . . ?
O4B S2B N5B 107.1(11) . . ?
O3B S2B N5B 117.8(7) . . ?
O4B S2B C26 106.9(9) . . ?
O3B S2B C26 97.6(5) . . ?
N5B S2B C26 107.5(5) . . ?
O2A S23 O1A 119.06(14) . . ?
N5B S23 O2B 128.3(6) . . ?
N5B S23 O1B 110.6(6) . . ?
O2B S23 O1B 109.1(6) . . ?
O2A S23 N5A 110.10(12) . . ?
O1A S23 N5A 114.77(9) . . ?
O2A S23 C25 105.65(11) . . ?
N5B S23 C25 107.4(5) . . ?
O1A S23 C25 103.84(10) . . ?
O2B S23 C25 96.7(4) . . ?
O1B S23 C25 100.0(4) . . ?
N5A S23 C25 101.07(10) . . ?
S2A N5A S23 126.47(12) . . ?
S23 N5B S2B 120.1(7) . . ?
F3A C25 F1A 109.60(18) . . ?
F1B C25 F2B 107.5(8) . . ?
F3A C25 F2A 107.48(17) . . ?
F1A C25 F2A 107.99(19) . . ?
F1B C25 F3B 108.4(7) . . ?
F2B C25 F3B 100.2(6) . . ?
F1B C25 S23 114.7(5) . . ?
F3A C25 S23 110.37(14) . . ?
F1A C25 S23 112.44(14) . . ?
F2B C25 S23 115.9(4) . . ?
F2A C25 S23 108.81(14) . . ?
F3B C25 S23 109.1(4) . . ?
F6B C26 F5B 125.9(14) . . ?
F5A C26 F4A 108.4(2) . . ?
F5A C26 F6A 105.5(2) . . ?
F4A C26 F6A 107.4(3) . . ?
F6B C26 F4B 111.0(9) . . ?
F5B C26 F4B 104.9(10) . . ?
F5A C26 S2A 112.1(2) . . ?
F4A C26 S2A 112.36(16) . . ?
F6A C26 S2A 110.81(16) . . ?
F6B C26 S2B 109.8(9) . . ?
F5B C26 S2B 104.4(9) . . ?
F4B C26 S2B 97.0(5) . . ?

loop_
_geom_bond_atom_site_label_1
_geom_bond_atom_site_label_2
_geom_bond_distance
_geom_bond_site_symmetry_2
_geom_bond_publ_flag
Ru1 N1 1.999(3) . ?
Ru1 N3 2.2068(12) . ?
Ru1 P2 2.3115(4) . ?
Ru1 P3 2.3788(4) . ?
Ru1 P1 2.3792(4) . ?
Ru1 H1 1.58(2) . ?
P1 C11 1.8412(16) . ?
P1 C9 1.8421(15) . ?
P1 C7 1.8421(17) . ?
P2 C15 1.8387(16) . ?
P2 C13 1.8400(16) . ?
P2 C17 1.8480(16) . ?
P3 C19 1.8368(16) . ?
P3 C23 1.8396(16) . ?
P3 C21 1.8441(15) . ?
N1 N2 1.146(5) . ?
N3 C6 1.3572(18) . ?
N3 C1 1.360(2) . ?
N4 C6 1.346(2) . ?
N4 H4A 0.77(2) . ?
N4 H4B 0.75(2) . ?
C1 C2 1.364(2) . ?
C1 H1A 0.9500 . ?
C2 C3 1.403(2) . ?
C2 H2 0.9500 . ?
C3 C5 1.362(3) . ?
C3 C4 1.503(2) . ?
C4 H4C 0.9800 . ?
C4 H4D 0.9800 . ?
C4 H4E 0.9800 . ?
C5 C6 1.415(2) . ?
C5 H5 0.9500 . ?
C7 C8 1.525(3) . ?
C7 H7A 0.9900 . ?
C7 H7B 0.9900 . ?
C8 H8A 0.9800 . ?
C8 H8B 0.9800 . ?
C8 H8C 0.9800 . ?
C9 C10 1.509(3) . ?
C9 H9A 0.9900 . ?
C9 H9B 0.9900 . ?
C10 H10A 0.9800 . ?
C10 H10B 0.9800 . ?
C10 H10C 0.9800 . ?
C11 C12 1.531(2) . ?
C11 H11A 0.9900 . ?
C11 H11B 0.9900 . ?
C12 H12A 0.9800 . ?
C12 H12B 0.9800 . ?
C12 H12C 0.9800 . ?
C13 C14 1.524(2) . ?
C13 H13A 0.9900 . ?
C13 H13B 0.9900 . ?
C14 H14A 0.9800 . ?
C14 H14B 0.9800 . ?
C14 H14C 0.9800 . ?
C15 C16 1.527(2) . ?
C15 H15A 0.9900 . ?
C15 H15B 0.9900 . ?
C16 H16A 0.9800 . ?
C16 H16B 0.9800 . ?
C16 H16C 0.9800 . ?
C17 C18 1.523(2) . ?
C17 H17A 0.9900 . ?
C17 H17B 0.9900 . ?
C18 H18A 0.9800 . ?
C18 H18B 0.9800 . ?
C18 H18C 0.9800 . ?
C19 C20 1.532(2) . ?
C19 H19A 0.9900 . ?
C19 H19B 0.9900 . ?
C20 H20A 0.9800 . ?
C20 H20B 0.9800 . ?
C20 H20C 0.9800 . ?
C21 C22 1.526(2) . ?
C21 H21A 0.9900 . ?
C21 H21B 0.9900 . ?
C22 H22A 0.9800 . ?
C22 H22B 0.9800 . ?
C22 H22C 0.9800 . ?
C23 C24 1.533(2) . ?
C23 H23A 0.9900 . ?
C23 H23B 0.9900 . ?
C24 H24A 0.9800 . ?
C24 H24B 0.9800 . ?
C24 H24C 0.9800 . ?
S2A O4A 1.416(4) . ?
S2A O3A 1.434(2) . ?
S2A N5A 1.5687(18) . ?
S2A C26 1.811(2) . ?
S2B O4B 1.40(2) . ?
S2B O3B 1.486(9) . ?
S2B N5B 1.603(13) . ?
S2B C26 2.015(5) . ?
S23 O2A 1.4065(19) . ?
S23 N5B 1.417(11) . ?
S23 O1A 1.4312(17) . ?
S23 O2B 1.454(8) . ?
S23 O1B 1.551(10) . ?
S23 N5A 1.5911(19) . ?
S23 C25 1.828(2) . ?
F1A C25 1.305(3) . ?
F1B C25 1.268(10) . ?
F2A C25 1.340(2) . ?
F2B C25 1.334(8) . ?
F3A C25 1.299(2) . ?
F3B C25 1.418(8) . ?
F4A C26 1.320(3) . ?
F4B C26 1.406(14) . ?
F5A C26 1.318(4) . ?
F5B C26 1.23(2) . ?
F6A C26 1.361(4) . ?
F6B C26 1.184(12) . ?

loop_
_geom_torsion_atom_site_label_1
_geom_torsion_atom_site_label_2
_geom_torsion_atom_site_label_3
_geom_torsion_atom_site_label_4
_geom_torsion
_geom_torsion_site_symmetry_1
_geom_torsion_site_symmetry_2
_geom_torsion_site_symmetry_3
_geom_torsion_site_symmetry_4
_geom_torsion_publ_flag
C6 N3 C1 C2 1.9(2) . . . . ?
Ru1 N3 C1 C2 -172.10(13) . . . . ?
N3 C1 C2 C3 -0.2(3) . . . . ?
C1 C2 C3 C5 -1.4(2) . . . . ?
C1 C2 C3 C4 178.72(16) . . . . ?
C2 C3 C5 C6 1.3(2) . . . . ?
C4 C3 C5 C6 -178.85(16) . . . . ?
C1 N3 C6 N4 176.87(15) . . . . ?
Ru1 N3 C6 N4 -9.5(2) . . . . ?
C1 N3 C6 C5 -2.0(2) . . . . ?
Ru1 N3 C6 C5 171.64(11) . . . . ?
C3 C5 C6 N4 -178.41(16) . . . . ?
C3 C5 C6 N3 0.5(2) . . . . ?
C11 P1 C7 C8 -53.22(16) . . . . ?
C9 P1 C7 C8 50.59(16) . . . . ?
Ru1 P1 C7 C8 178.65(13) . . . . ?
C11 P1 C9 C10 165.49(18) . . . . ?
C7 P1 C9 C10 61.73(19) . . . . ?
Ru1 P1 C9 C10 -63.47(19) . . . . ?
C9 P1 C11 C12 -161.12(13) . . . . ?
C7 P1 C11 C12 -58.03(14) . . . . ?
Ru1 P1 C11 C12 67.57(14) . . . . ?
C15 P2 C13 C14 -44.67(14) . . . . ?
C17 P2 C13 C14 57.06(14) . . . . ?
Ru1 P2 C13 C14 -175.84(11) . . . . ?
C13 P2 C15 C16 -63.66(15) . . . . ?
C17 P2 C15 C16 -166.02(14) . . . . ?
Ru1 P2 C15 C16 66.59(15) . . . . ?
C15 P2 C17 C18 171.08(12) . . . . ?
C13 P2 C17 C18 67.04(13) . . . . ?
Ru1 P2 C17 C18 -60.29(13) . . . . ?
C23 P3 C19 C20 165.52(12) . . . . ?
C21 P3 C19 C20 61.69(13) . . . . ?
Ru1 P3 C19 C20 -64.46(13) . . . . ?
C19 P3 C21 C22 52.04(14) . . . . ?
C23 P3 C21 C22 -50.64(14) . . . . ?
Ru1 P3 C21 C22 -178.74(11) . . . . ?
C19 P3 C23 C24 -164.97(12) . . . . ?
C21 P3 C23 C24 -61.26(13) . . . . ?
Ru1 P3 C23 C24 64.38(13) . . . . ?
O4A S2A N5A S23 -23.1(3) . . . . ?
O3A S2A N5A S23 -160.41(15) . . . . ?
C26 S2A N5A S23 90.53(17) . . . . ?
O2A S23 N5A S2A -139.34(16) . . . . ?
O1A S23 N5A S2A -1.7(2) . . . . ?
C25 S23 N5A S2A 109.29(16) . . . . ?
O2B S23 N5B S2B 18.9(13) . . . . ?
O1B S23 N5B S2B 156.8(8) . . . . ?
C25 S23 N5B S2B -95.0(7) . . . . ?
O4B S2B N5B S23 162.6(10) . . . . ?
O3B S2B N5B S23 26.0(11) . . . . ?
C26 S2B N5B S23 -82.8(8) . . . . ?
N5B S23 C25 F1B 61.1(10) . . . . ?
O2B S23 C25 F1B -72.6(10) . . . . ?
O1B S23 C25 F1B 176.5(10) . . . . ?
O2A S23 C25 F3A 68.97(19) . . . . ?
O1A S23 C25 F3A -57.08(18) . . . . ?
N5A S23 C25 F3A -176.29(16) . . . . ?
O2A S23 C25 F1A -168.3(2) . . . . ?
O1A S23 C25 F1A 65.63(19) . . . . ?
N5A S23 C25 F1A -53.58(19) . . . . ?
N5B S23 C25 F2B -172.7(7) . . . . ?
O2B S23 C25 F2B 53.6(7) . . . . ?
O1B S23 C25 F2B -57.3(8) . . . . ?
O2A S23 C25 F2A -48.73(19) . . . . ?
O1A S23 C25 F2A -174.78(15) . . . . ?
N5A S23 C25 F2A 66.01(16) . . . . ?
N5B S23 C25 F3B -60.6(8) . . . . ?
O2B S23 C25 F3B 165.7(7) . . . . ?
O1B S23 C25 F3B 54.8(8) . . . . ?
O4A S2A C26 F5A -59.6(3) . . . . ?
O3A S2A C26 F5A 67.0(2) . . . . ?
N5A S2A C26 F5A 177.9(2) . . . . ?
O4A S2A C26 F4A 62.7(4) . . . . ?
O3A S2A C26 F4A -170.7(4) . . . . ?
N5A S2A C26 F4A -59.7(4) . . . . ?
O4A S2A C26 F6A -177.2(3) . . . . ?
O3A S2A C26 F6A -50.6(2) . . . . ?
N5A S2A C26 F6A 60.4(2) . . . . ?
